data_4132197
loop_
_publ_author_name
'Jin, Jianwen'
'Zhao, Yichao'
'Gouranourimi, Ali'
'Ariafard, Alireza'
'Hong Chan, Philip Wai'

_publ_section_title
;
 Chiral Br\/onsted Acid Catalyzed Enantioselective Dehydrative
 Nazarov-Type Electrocyclization of Aryl and 2-Thienyl Vinyl Alcohols.
;
_journal_issue 17
_journal_name_full 'Journal of the American Chemical Society'
_journal_page_first 5834
_journal_page_last 5841
_journal_paper_doi 10.1021/jacs.8b02339
_journal_volume 140
_journal_year 2018
_chemical_absolute_configuration ad
_chemical_formula_moiety 'C28 H29 N O4'
_chemical_formula_sum 'C28 H29 N O4'
_chemical_formula_weight 443.52
_space_group_crystal_system monoclinic
_space_group_IT_number 4
_space_group_name_Hall 'P 2yb'
_space_group_name_H-M_alt 'P 1 21 1'
_atom_sites_solution_hydrogens geom
_atom_sites_solution_primary direct
_audit_creation_date 2017-06-23
_audit_creation_method
;
Olex2 1.2
(compiled 2017.03.28 svn.r3405 for OlexSys, GUI svn.r5337)
;
_cell_angle_alpha 90
_cell_angle_beta 99.87(3)
_cell_angle_gamma 90
_cell_formula_units_Z 2
_cell_length_a 5.2640(11)
_cell_length_b 20.199(4)
_cell_length_c 11.328(2)
_cell_measurement_reflns_used 16218
_cell_measurement_temperature 173(2)
_cell_measurement_theta_max 26.377
_cell_measurement_theta_min 1.825
_cell_volume 1186.7(4)
_computing_molecular_graphics 'Olex2 (Dolomanov et al., 2009)'
_computing_publication_material 'Olex2 (Dolomanov et al., 2009)'
_computing_structure_refinement 'ShelXL (Sheldrick, 2015)'
_computing_structure_solution 'SIR2004 (Burla et al., 2007)'
_diffrn_ambient_temperature 173.15
_diffrn_measured_fraction_theta_full 0.955
_diffrn_measured_fraction_theta_max 0.950
_diffrn_measurement_device_type 'Bruker APEX-II CCD'
_diffrn_measurement_method '\w scans'
_diffrn_radiation_monochromator graphite
_diffrn_radiation_type MoK\a
_diffrn_radiation_wavelength 0.71073
_diffrn_reflns_av_R_equivalents 0.1034
_diffrn_reflns_av_unetI/netI 0.0719
_diffrn_reflns_Laue_measured_fraction_full 0.955
_diffrn_reflns_Laue_measured_fraction_max 0.950
_diffrn_reflns_limit_h_max 6
_diffrn_reflns_limit_h_min -6
_diffrn_reflns_limit_k_max 25
_diffrn_reflns_limit_k_min -25
_diffrn_reflns_limit_l_max 14
_diffrn_reflns_limit_l_min -14
_diffrn_reflns_number 16218
_diffrn_reflns_point_group_measured_fraction_full 0.956
_diffrn_reflns_point_group_measured_fraction_max 0.948
_diffrn_reflns_theta_full 25.242
_diffrn_reflns_theta_max 26.377
_diffrn_reflns_theta_min 1.825
_diffrn_standards_number 0
_exptl_absorpt_coefficient_mu 0.083
_exptl_absorpt_correction_type none
_exptl_crystal_colour colourless
_exptl_crystal_density_diffrn 1.241
_exptl_crystal_description block
_exptl_crystal_F_000 472
_exptl_crystal_size_max 0.2
_exptl_crystal_size_mid 0.15
_exptl_crystal_size_min 0.12
_refine_diff_density_max 0.622
_refine_diff_density_min -0.282
_refine_diff_density_rms 0.061
_refine_ls_abs_structure_details
;
 Flack x determined using 1967 quotients [(I+)-(I-)]/[(I+)+(I-)]
 (Parsons, Flack and Wagner, Acta Cryst. B69 (2013) 249-259).
;
_refine_ls_abs_structure_Flack 1.2(5)
_refine_ls_extinction_method none
_refine_ls_goodness_of_fit_ref 1.057
_refine_ls_hydrogen_treatment constr
_refine_ls_matrix_type full
_refine_ls_number_parameters 303
_refine_ls_number_reflns 4624
_refine_ls_number_restraints 1
_refine_ls_restrained_S_all 1.057
_refine_ls_R_factor_all 0.0640
_refine_ls_R_factor_gt 0.0628
_refine_ls_shift/su_max 0.000
_refine_ls_shift/su_mean 0.000
_refine_ls_structure_factor_coef Fsqd
_refine_ls_weighting_details 'w=1/[\s^2^(Fo^2^)+(0.0949P)^2^+0.3717P] where P=(Fo^2^+2Fc^2^)/3'
_refine_ls_weighting_scheme calc
_refine_ls_wR_factor_gt 0.1678
_refine_ls_wR_factor_ref 0.1693
_reflns_Friedel_coverage 0.940
_reflns_Friedel_fraction_full 0.956
_reflns_Friedel_fraction_max 0.947
_reflns_number_gt 4469
_reflns_number_total 4624
_reflns_threshold_expression 'I > 2\s(I)'
_cod_data_source_file ja8b02339_si_001.cif
_cod_data_source_block 2_a
_cod_original_cell_volume 1186.6(4)
_cod_database_code 4132197
_shelx_shelxl_version_number 2014/7
_shelx_space_group_comment
;
The symmetry employed for this shelxl refinement is uniquely defined
by the following loop, which should always be used as a source of
symmetry information in preference to the above space-group names.
They are only intended as comments.
;
_shelx_estimated_absorpt_t_max 0.990
_shelx_estimated_absorpt_t_min 0.984
_olex2_refinement_description
;
1. Fixed Uiso
 At 1.2 times of:
  All C(H) groups, All N(H) groups
 At 1.5 times of:
  All C(H,H,H) groups
2.a Ternary CH refined with riding coordinates:
 C12(H12)
2.b Aromatic/amide H refined with riding coordinates:
 N1(H1), C20(H20), C17(H17), C27(H27), C19(H19), C24(H24), C23(H23), C26(H26),
 C9(H9), C6(H6), C8(H8), C7(H7), C11(H11)
2.c Idealised Me refined as rotating group:
 C21(H21A,H21B,H21C), C3(H3A,H3B,H3C), C28(H28A,H28B,H28C), C2(H2A,H2B,H2C),
 C1(H1A,H1B,H1C)
;
_olex2_submission_special_instructions 'No special instructions were received'

loop_
_space_group_symop_operation_xyz
'x, y, z'
'-x, y+1/2, -z'

loop_
_atom_site_label
_atom_site_type_symbol
_atom_site_fract_x
_atom_site_fract_y
_atom_site_fract_z
_atom_site_U_iso_or_equiv
_atom_site_adp_type
_atom_site_occupancy
_atom_site_site_symmetry_order
_atom_site_calc_flag
_atom_site_refinement_flags_posn
O3 O 1.1222(6) 0.39819(13) 1.1042(2) 0.0435(7) Uani 1 1 d .
O1 O 0.9009(8) 0.57592(19) 0.4948(3) 0.0586(9) Uani 1 1 d .
O4 O -0.3102(8) 0.31340(19) 0.3756(3) 0.0595(9) Uani 1 1 d .
N1 N 0.4938(7) 0.55873(16) 0.5435(3) 0.0416(8) Uani 1 1 d .
H1 H 0.3295 0.5690 0.5242 0.050 Uiso 1 1 calc R
O2 O 0.5262(8) 0.61387(19) 0.3799(3) 0.0608(9) Uani 1 1 d .
C15 C 0.6042(8) 0.43857(17) 0.7903(3) 0.0359(8) Uani 1 1 d .
C16 C 0.8029(8) 0.48366(17) 0.8317(3) 0.0352(8) Uani 1 1 d .
C20 C 0.5874(8) 0.38041(17) 0.8549(3) 0.0362(8) Uani 1 1 d .
H20 H 0.4562 0.3489 0.8284 0.043 Uiso 1 1 calc R
C18 C 0.9595(8) 0.41521(17) 0.9998(3) 0.0373(8) Uani 1 1 d .
C22 C 0.2522(8) 0.42482(18) 0.5969(3) 0.0371(8) Uani 1 1 d .
C10 C 0.7922(10) 0.6081(2) 0.7884(4) 0.0476(10) Uani 1 1 d .
C17 C 0.9808(8) 0.47362(17) 0.9361(3) 0.0366(8) Uani 1 1 d .
H17 H 1.1116 0.5052 0.9630 0.044 Uiso 1 1 calc R
C13 C 0.5760(9) 0.51850(18) 0.6454(3) 0.0413(9) Uani 1 1 d .
C27 C 0.2303(9) 0.4233(2) 0.4708(3) 0.0438(9) Uani 1 1 d .
H27 H 0.3489 0.4479 0.4337 0.053 Uiso 1 1 calc R
C14 C 0.4638(8) 0.46147(17) 0.6728(3) 0.0377(8) Uani 1 1 d .
C25 C -0.1333(9) 0.3499(2) 0.4528(4) 0.0458(10) Uani 1 1 d .
C19 C 0.7672(9) 0.36919(17) 0.9595(3) 0.0387(8) Uani 1 1 d .
H19 H 0.7576 0.3295 1.0037 0.046 Uiso 1 1 calc R
C24 C -0.1186(9) 0.3511(2) 0.5768(4) 0.0421(9) Uani 1 1 d .
H24 H -0.2393 0.3267 0.6130 0.050 Uiso 1 1 calc R
C5 C 0.6646(10) 0.5822(2) 0.4739(4) 0.0472(10) Uani 1 1 d .
C23 C 0.0739(8) 0.38811(18) 0.6479(3) 0.0388(8) Uani 1 1 d .
H23 H 0.0836 0.3883 0.7324 0.047 Uiso 1 1 calc R
C21 C 1.3332(9) 0.4417(2) 1.1457(4) 0.0451(9) Uani 1 1 d .
H21A H 1.4262 0.4514 1.0798 0.068 Uiso 1 1 calc GR
H21B H 1.4505 0.4205 1.2114 0.068 Uiso 1 1 calc GR
H21C H 1.2674 0.4830 1.1744 0.068 Uiso 1 1 calc GR
C12 C 0.8054(9) 0.53831(19) 0.7400(3) 0.0418(9) Uani 1 1 d .
H12 H 0.9661 0.5340 0.7046 0.050 Uiso 1 1 calc R
C26 C 0.0395(10) 0.3868(2) 0.4004(4) 0.0499(10) Uani 1 1 d .
H26 H 0.0269 0.3871 0.3157 0.060 Uiso 1 1 calc R
C9 C 0.6140(10) 0.6243(2) 0.8579(4) 0.0524(11) Uani 1 1 d .
H9 H 0.4977 0.5913 0.8758 0.063 Uiso 1 1 calc R
C6 C 0.9499(14) 0.7205(3) 0.8099(6) 0.074(2) Uani 1 1 d .
H6 H 1.0678 0.7536 0.7943 0.089 Uiso 1 1 calc R
C8 C 0.5983(13) 0.6878(3) 0.9032(5) 0.0640(14) Uani 1 1 d .
H8 H 0.4708 0.6978 0.9505 0.077 Uiso 1 1 calc R
C3 C 0.7875(14) 0.5865(3) 0.2269(5) 0.0745(18) Uani 1 1 d .
H3A H 0.9235 0.5661 0.2856 0.112 Uiso 1 1 calc GR
H3B H 0.8627 0.6044 0.1603 0.112 Uiso 1 1 calc GR
H3C H 0.6579 0.5530 0.1964 0.112 Uiso 1 1 calc GR
C7 C 0.7662(15) 0.7359(2) 0.8798(6) 0.074(2) Uani 1 1 d .
H7 H 0.7569 0.7793 0.9111 0.089 Uiso 1 1 calc R
C11 C 0.9652(10) 0.6573(2) 0.7619(5) 0.0567(12) Uani 1 1 d .
H11 H 1.0892 0.6475 0.7126 0.068 Uiso 1 1 calc R
C28 C -0.4533(13) 0.2644(3) 0.4291(5) 0.076(2) Uani 1 1 d .
H28A H -0.5492 0.2363 0.3662 0.114 Uiso 1 1 calc GR
H28B H -0.5743 0.2865 0.4730 0.114 Uiso 1 1 calc GR
H28C H -0.3339 0.2370 0.4845 0.114 Uiso 1 1 calc GR
C4 C 0.6595(13) 0.6426(3) 0.2870(5) 0.0698(16) Uani 1 1 d .
C2 C 0.8570(17) 0.6930(3) 0.3417(7) 0.092(3) Uani 1 1 d .
H2A H 0.7742 0.7260 0.3859 0.137 Uiso 1 1 calc GR
H2B H 0.9301 0.7150 0.2781 0.137 Uiso 1 1 calc GR
H2C H 0.9948 0.6708 0.3966 0.137 Uiso 1 1 calc GR
C1 C 0.432(2) 0.6739(8) 0.2024(10) 0.174(7) Uani 1 1 d .
H1A H 0.3091 0.6392 0.1702 0.261 Uiso 1 1 calc GR
H1B H 0.4956 0.6961 0.1363 0.261 Uiso 1 1 calc GR
H1C H 0.3462 0.7062 0.2466 0.261 Uiso 1 1 calc GR

loop_
_atom_site_aniso_label
_atom_site_aniso_U_11
_atom_site_aniso_U_22
_atom_site_aniso_U_33
_atom_site_aniso_U_23
_atom_site_aniso_U_13
_atom_site_aniso_U_12
O3 0.0634(19) 0.0276(13) 0.0370(13) -0.0005(10) 0.0017(12) 0.0023(11)
O1 0.078(3) 0.061(2) 0.0405(15) 0.0078(14) 0.0186(15) -0.0210(17)
O4 0.072(2) 0.0584(19) 0.0428(16) 0.0062(14) -0.0057(14) -0.0264(17)
N1 0.056(2) 0.0364(16) 0.0331(15) 0.0100(13) 0.0088(13) -0.0114(14)
O2 0.074(2) 0.064(2) 0.0467(17) 0.0247(16) 0.0188(16) -0.0025(17)
C15 0.057(2) 0.0254(15) 0.0276(16) -0.0022(13) 0.0139(14) -0.0026(14)
C16 0.055(2) 0.0245(15) 0.0281(15) 0.0001(13) 0.0128(14) -0.0045(14)
C20 0.056(2) 0.0257(16) 0.0292(15) -0.0040(13) 0.0136(14) -0.0035(15)
C18 0.059(2) 0.0243(15) 0.0298(16) -0.0022(13) 0.0105(15) 0.0046(14)
C22 0.056(2) 0.0269(16) 0.0291(16) 0.0012(13) 0.0102(14) -0.0033(15)
C10 0.074(3) 0.0302(18) 0.0351(18) 0.0069(15) -0.0008(18) -0.0144(18)
C17 0.053(2) 0.0257(16) 0.0331(17) -0.0044(13) 0.0127(15) -0.0022(14)
C13 0.062(3) 0.0327(19) 0.0298(17) 0.0038(14) 0.0094(16) -0.0113(16)
C27 0.064(3) 0.039(2) 0.0281(17) 0.0040(14) 0.0074(15) -0.0124(17)
C14 0.061(2) 0.0270(16) 0.0268(16) 0.0014(13) 0.0120(15) -0.0077(15)
C25 0.057(3) 0.0347(19) 0.042(2) 0.0054(16) -0.0013(17) -0.0094(17)
C19 0.061(2) 0.0230(16) 0.0338(17) 0.0002(13) 0.0141(15) 0.0019(14)
C24 0.055(2) 0.0310(18) 0.041(2) 0.0042(15) 0.0094(16) -0.0061(16)
C5 0.065(3) 0.039(2) 0.039(2) 0.0031(16) 0.0112(17) -0.0131(18)
C23 0.056(2) 0.0277(16) 0.0343(17) 0.0003(14) 0.0134(15) -0.0038(15)
C21 0.057(3) 0.037(2) 0.0405(19) -0.0042(16) 0.0068(17) 0.0057(17)
C12 0.062(3) 0.0323(18) 0.0304(17) 0.0044(14) 0.0063(15) -0.0116(16)
C26 0.069(3) 0.048(2) 0.0305(17) 0.0024(17) 0.0017(17) -0.014(2)
C9 0.073(3) 0.0291(19) 0.054(2) 0.0015(17) 0.006(2) -0.0087(18)
C6 0.095(4) 0.039(3) 0.075(4) 0.021(3) -0.025(3) -0.031(3)
C8 0.089(4) 0.039(2) 0.061(3) -0.005(2) 0.002(3) 0.003(2)
C3 0.102(4) 0.082(4) 0.046(3) -0.019(3) 0.031(3) -0.038(3)
C7 0.114(5) 0.028(2) 0.063(3) 0.002(2) -0.032(3) -0.008(2)
C11 0.066(3) 0.040(2) 0.059(3) 0.017(2) -0.004(2) -0.017(2)
C28 0.091(4) 0.067(3) 0.059(3) 0.017(3) -0.018(3) -0.045(3)
C4 0.089(4) 0.069(3) 0.058(3) 0.029(3) 0.034(3) 0.005(3)
C2 0.152(7) 0.045(3) 0.102(5) -0.005(3) 0.089(5) -0.027(4)
C1 0.169(10) 0.252(15) 0.120(8) 0.144(10) 0.075(7) 0.074(10)

loop_
_atom_type_symbol
_atom_type_description
_atom_type_scat_dispersion_real
_atom_type_scat_dispersion_imag
_atom_type_scat_source
C C 0.0033 0.0016 'International Tables Vol C Tables 4.2.6.8 and 6.1.1.4'
H H 0.0000 0.0000 'International Tables Vol C Tables 4.2.6.8 and 6.1.1.4'
N N 0.0061 0.0033 'International Tables Vol C Tables 4.2.6.8 and 6.1.1.4'
O O 0.0106 0.0060 'International Tables Vol C Tables 4.2.6.8 and 6.1.1.4'

loop_
_geom_angle_atom_site_label_1
_geom_angle_atom_site_label_2
_geom_angle_atom_site_label_3
_geom_angle
C18 O3 C21 117.5(3)
C25 O4 C28 116.6(3)
C13 N1 H1 119.1
C5 N1 H1 119.1
C5 N1 C13 121.7(4)
C5 O2 C4 119.4(4)
C16 C15 C14 109.0(3)
C20 C15 C16 118.8(3)
C20 C15 C14 131.9(3)
C15 C16 C12 109.7(3)
C17 C16 C15 122.9(3)
C17 C16 C12 127.2(3)
C15 C20 H20 120.5
C15 C20 C19 119.0(3)
C19 C20 H20 120.5
O3 C18 C17 124.0(4)
O3 C18 C19 115.1(3)
C19 C18 C17 120.9(4)
C27 C22 C14 121.3(3)
C23 C22 C27 117.5(4)
C23 C22 C14 121.1(3)
C9 C10 C12 120.6(4)
C9 C10 C11 119.1(4)
C11 C10 C12 120.3(4)
C16 C17 C18 117.4(3)
C16 C17 H17 121.3
C18 C17 H17 121.3
N1 C13 C12 121.1(3)
C14 C13 N1 126.2(4)
C14 C13 C12 112.7(3)
C22 C27 H27 119.3
C26 C27 C22 121.3(4)
C26 C27 H27 119.3
C15 C14 C22 125.1(3)
C13 C14 C15 107.6(3)
C13 C14 C22 127.2(3)
O4 C25 C24 124.3(4)
O4 C25 C26 116.0(4)
C26 C25 C24 119.7(4)
C20 C19 H19 119.5
C18 C19 C20 121.1(3)
C18 C19 H19 119.5
C25 C24 H24 120.0
C25 C24 C23 119.9(4)
C23 C24 H24 120.0
O1 C5 N1 126.2(4)
O1 C5 O2 126.4(4)
O2 C5 N1 107.4(4)
C22 C23 C24 121.2(3)
C22 C23 H23 119.4
C24 C23 H23 119.4
O3 C21 H21A 109.5
O3 C21 H21B 109.5
O3 C21 H21C 109.5
H21A C21 H21B 109.5
H21A C21 H21C 109.5
H21B C21 H21C 109.5
C16 C12 C10 115.0(3)
C16 C12 C13 101.0(3)
C16 C12 H12 108.6
C10 C12 C13 114.7(4)
C10 C12 H12 108.6
C13 C12 H12 108.6
C27 C26 C25 120.3(4)
C27 C26 H26 119.9
C25 C26 H26 119.9
C10 C9 H9 119.2
C10 C9 C8 121.7(5)
C8 C9 H9 119.2
C7 C6 H6 119.3
C7 C6 C11 121.4(5)
C11 C6 H6 119.3
C9 C8 H8 119.9
C7 C8 C9 120.2(6)
C7 C8 H8 119.9
H3A C3 H3B 109.5
H3A C3 H3C 109.5
H3B C3 H3C 109.5
C4 C3 H3A 109.5
C4 C3 H3B 109.5
C4 C3 H3C 109.5
C6 C7 H7 120.4
C8 C7 C6 119.1(5)
C8 C7 H7 120.4
C10 C11 H11 120.7
C6 C11 C10 118.5(6)
C6 C11 H11 120.7
O4 C28 H28A 109.5
O4 C28 H28B 109.5
O4 C28 H28C 109.5
H28A C28 H28B 109.5
H28A C28 H28C 109.5
H28B C28 H28C 109.5
O2 C4 C3 108.8(5)
O2 C4 C2 110.5(5)
O2 C4 C1 101.0(5)
C2 C4 C3 110.9(5)
C2 C4 C1 112.8(8)
C1 C4 C3 112.4(8)
C4 C2 H2A 109.5
C4 C2 H2B 109.5
C4 C2 H2C 109.5
H2A C2 H2B 109.5
H2A C2 H2C 109.5
H2B C2 H2C 109.5
C4 C1 H1A 109.5
C4 C1 H1B 109.5
C4 C1 H1C 109.5
H1A C1 H1B 109.5
H1A C1 H1C 109.5
H1B C1 H1C 109.5

loop_
_geom_bond_atom_site_label_1
_geom_bond_atom_site_label_2
_geom_bond_distance
O3 C18 1.379(5)
O3 C21 1.432(5)
O1 C5 1.232(6)
O4 C25 1.377(5)
O4 C28 1.439(6)
N1 H1 0.8800
N1 C13 1.417(5)
N1 C5 1.378(6)
O2 C5 1.344(6)
O2 C4 1.480(5)
C15 C16 1.405(5)
C15 C20 1.394(5)
C15 C14 1.482(5)
C16 C17 1.392(5)
C16 C12 1.517(5)
C20 H20 0.9500
C20 C19 1.403(6)
C18 C17 1.398(5)
C18 C19 1.392(6)
C22 C27 1.414(5)
C22 C14 1.483(5)
C22 C23 1.396(5)
C10 C12 1.519(6)
C10 C9 1.364(7)
C10 C11 1.414(6)
C17 H17 0.9500
C13 C14 1.355(5)
C13 C12 1.524(6)
C27 H27 0.9500
C27 C26 1.383(6)
C25 C24 1.394(6)
C25 C26 1.386(6)
C19 H19 0.9500
C24 H24 0.9500
C24 C23 1.399(6)
C23 H23 0.9500
C21 H21A 0.9800
C21 H21B 0.9800
C21 H21C 0.9800
C12 H12 1.0000
C26 H26 0.9500
C9 H9 0.9500
C9 C8 1.388(7)
C6 H6 0.9500
C6 C7 1.387(11)
C6 C11 1.395(8)
C8 H8 0.9500
C8 C7 1.370(9)
C3 H3A 0.9800
C3 H3B 0.9800
C3 H3C 0.9800
C3 C4 1.537(9)
C7 H7 0.9500
C11 H11 0.9500
C28 H28A 0.9800
C28 H28B 0.9800
C28 H28C 0.9800
C4 C2 1.510(11)
C4 C1 1.535(12)
C2 H2A 0.9800
C2 H2B 0.9800
C2 H2C 0.9800
C1 H1A 0.9800
C1 H1B 0.9800
C1 H1C 0.9800
